data_7035053
loop_
_publ_author_name
'Wang, Ge'
'Guino-O, Marites A'
'Glueck, David S.'
'Golen, James A.'
'Daley, Christopher J. A.'
'Rheingold, Arnold L.'

_publ_section_title
;
 Synthesis of a phosphapyracene via metal-mediated cyclization: structural
 and reactivity effects of acenaphthene precursors.
;
_journal_issue 21
_journal_name_full 'Dalton transactions (Cambridge, England : 2003)'
_journal_page_first 9943
_journal_page_last 9954
_journal_paper_doi 10.1039/c5dt00520e
_journal_volume 44
_journal_year 2015
_chemical_formula_sum 'C13 H10 Br Cl'
_chemical_formula_weight 281.57
_chemical_name_systematic
; 
 ? 
;
_space_group_IT_number 33
_symmetry_cell_setting orthorhombic
_symmetry_space_group_name_Hall 'P 2c -2n'
_symmetry_space_group_name_H-M 'P n a 21'
_atom_sites_solution_hydrogens geom
_atom_sites_solution_primary direct
_atom_sites_solution_secondary difmap
_audit_creation_method SHELXL-97
_audit_update_record
;
2015-04-20 deposited with the CCDC.
2015-04-28 downloaded from the CCDC.
;
_cell_angle_alpha 90.00
_cell_angle_beta 90.00
_cell_angle_gamma 90.00
_cell_formula_units_Z 4
_cell_length_a 16.0522(6)
_cell_length_b 14.3181(6)
_cell_length_c 4.6148(3)
_cell_measurement_reflns_used 1452
_cell_measurement_temperature 100(2)
_cell_measurement_theta_max 65.07
_cell_measurement_theta_min 6.32
_cell_volume 1060.65(9)
_computing_cell_refinement 'Bruker SAINT'
_computing_data_collection 'Bruker APEX2'
_computing_data_reduction 'Bruker SAINT'
_computing_molecular_graphics 'Bruker SHELXTL'
_computing_publication_material 'Bruker SHELXTL'
_computing_structure_refinement 'SHELXL-97 (Sheldrick, 1997)'
_computing_structure_solution 'SHELXS-97 (Sheldrick, 1990)'
_diffrn_ambient_temperature 100(2)
_diffrn_measured_fraction_theta_full 0.961
_diffrn_measured_fraction_theta_max 0.941
_diffrn_measurement_device_type 'Bruker APEX-II CCD'
_diffrn_measurement_method '\f and \w scans'
_diffrn_radiation_monochromator graphite
_diffrn_radiation_source 'fine-focus sealed tube'
_diffrn_radiation_type CuK\a
_diffrn_radiation_wavelength 1.54178
_diffrn_reflns_av_R_equivalents 0.0504
_diffrn_reflns_av_sigmaI/netI 0.0490
_diffrn_reflns_limit_h_max 18
_diffrn_reflns_limit_h_min -18
_diffrn_reflns_limit_k_max 16
_diffrn_reflns_limit_k_min -16
_diffrn_reflns_limit_l_max 3
_diffrn_reflns_limit_l_min -5
_diffrn_reflns_number 3251
_diffrn_reflns_theta_full 65.00
_diffrn_reflns_theta_max 65.10
_diffrn_reflns_theta_min 6.18
_exptl_absorpt_coefficient_mu 7.247
_exptl_absorpt_correction_T_max 0.7603
_exptl_absorpt_correction_T_min 0.1551
_exptl_absorpt_correction_type multi-scan
_exptl_absorpt_process_details sadabs
_exptl_crystal_colour colorless
_exptl_crystal_density_diffrn 1.763
_exptl_crystal_density_method 'not measured'
_exptl_crystal_description rod
_exptl_crystal_F_000 560
_exptl_crystal_size_max 0.41
_exptl_crystal_size_mid 0.10
_exptl_crystal_size_min 0.04
_refine_diff_density_max 0.442
_refine_diff_density_min -0.422
_refine_diff_density_rms 0.093
_refine_ls_abs_structure_details 'Flack H D (1983), Acta Cryst. A39, 876-881'
_refine_ls_abs_structure_Flack 0.10(5)
_refine_ls_extinction_coef 0.0013(3)
_refine_ls_extinction_expression Fc^*^=kFc[1+0.001xFc^2^\l^3^/sin(2\q)]^-1/4^
_refine_ls_extinction_method SHELXL
_refine_ls_goodness_of_fit_ref 1.006
_refine_ls_hydrogen_treatment constr
_refine_ls_matrix_type full
_refine_ls_number_parameters 137
_refine_ls_number_reflns 1310
_refine_ls_number_restraints 1
_refine_ls_restrained_S_all 1.006
_refine_ls_R_factor_all 0.0505
_refine_ls_R_factor_gt 0.0363
_refine_ls_shift/su_max 0.007
_refine_ls_shift/su_mean 0.001
_refine_ls_structure_factor_coef Fsqd
_refine_ls_weighting_details 'calc w=1/[\s^2^(Fo^2^)+(0.0480P)^2^+0.4200P] where P=(Fo^2^+2Fc^2^)/3'
_refine_ls_weighting_scheme calc
_refine_ls_wR_factor_gt 0.0809
_refine_ls_wR_factor_ref 0.0867
_reflns_number_gt 1094
_reflns_number_total 1310
_reflns_threshold_expression >2sigma(I)
_cod_data_source_file c5dt00520e2.cif
_cod_data_source_block 3
_cod_depositor_comments
;
The following automatic conversions were performed:

'_symmetry_cell_setting' value 'Orthorhombic' changed to
'orthorhombic' according to
/usr/data/users/saulius/crontab/automatic-downloads/rss-feeds/RSC/lib/dictionaries/cif_core.dic
dictionary named 'cif_core.dic' version 2.4.2 from 2011-04-26.

Automatic conversion script
Id: cif_fix_values 3271 2015-04-21 07:52:19Z andrius 

 Adding full bibliography for 7035053--7035062.cif.
;
_cod_original_sg_symbol_H-M Pna2(1)
_cod_database_code 7035053

loop_
_symmetry_equiv_pos_as_xyz
'x, y, z'
'-x, -y, z+1/2'
'-x+1/2, y+1/2, z+1/2'
'x+1/2, -y+1/2, z'

loop_
_atom_site_label
_atom_site_type_symbol
_atom_site_fract_x
_atom_site_fract_y
_atom_site_fract_z
_atom_site_U_iso_or_equiv
_atom_site_adp_type
_atom_site_occupancy
_atom_site_symmetry_multiplicity
_atom_site_calc_flag
_atom_site_refinement_flags
Br1 Br 0.50811(3) 0.88783(3) 0.5246(4) 0.0292(2) Uani 1 1 d .
Cl1 Cl 0.38898(7) 0.67767(9) 0.4997(6) 0.0240(4) Uani 1 1 d .
C1 C 0.4765(4) 0.6823(4) 0.2532(16) 0.0195(15) Uani 1 1 d .
H1A H 0.4662 0.6401 0.0871 0.023 Uiso 1 1 calc R
H1B H 0.4827 0.7466 0.1773 0.023 Uiso 1 1 calc R
C2 C 0.5555(4) 0.6535(4) 0.4053(14) 0.0157(15) Uani 1 1 d .
C3 C 0.5819(4) 0.5635(4) 0.3574(16) 0.0199(14) Uani 1 1 d .
H3 H 0.5508 0.5262 0.2260 0.024 Uiso 1 1 calc R
C4 C 0.6529(4) 0.5227(4) 0.492(2) 0.0219(15) Uani 1 1 d .
H4 H 0.6682 0.4598 0.4539 0.026 Uiso 1 1 calc R
C5 C 0.6980(4) 0.5760(4) 0.6764(16) 0.0185(15) Uani 1 1 d .
C6 C 0.7744(4) 0.5542(4) 0.8536(16) 0.0215(15) Uani 1 1 d .
H6A H 0.8211 0.5348 0.7271 0.026 Uiso 1 1 calc R
H6B H 0.7628 0.5036 0.9942 0.026 Uiso 1 1 calc R
C7 C 0.6032(3) 0.7113(4) 0.5966(14) 0.0145(15) Uani 1 1 d .
C8 C 0.6724(4) 0.6694(4) 0.7289(16) 0.0170(14) Uani 1 1 d .
C9 C 0.7264(4) 0.7128(4) 0.9266(15) 0.0238(19) Uani 1 1 d .
C10 C 0.7106(3) 0.8032(4) 1.005(2) 0.0213(13) Uani 1 1 d .
H10 H 0.7446 0.8341 1.1435 0.026 Uiso 1 1 calc R
C11 C 0.6436(4) 0.8490(4) 0.8768(17) 0.0228(16) Uani 1 1 d .
H11 H 0.6333 0.9122 0.9283 0.027 Uiso 1 1 calc R
C12 C 0.5919(4) 0.8072(4) 0.6801(16) 0.0198(15) Uani 1 1 d .
C13 C 0.7954(3) 0.6465(4) 1.013(3) 0.0205(12) Uani 1 1 d .
H13A H 0.7962 0.6370 1.2253 0.025 Uiso 1 1 calc R
H13B H 0.8503 0.6707 0.9506 0.025 Uiso 1 1 calc R

loop_
_atom_site_aniso_label
_atom_site_aniso_U_11
_atom_site_aniso_U_22
_atom_site_aniso_U_33
_atom_site_aniso_U_23
_atom_site_aniso_U_13
_atom_site_aniso_U_12
Br1 0.0294(3) 0.0188(3) 0.0394(4) 0.0001(5) -0.0017(6) 0.0054(2)
Cl1 0.0202(6) 0.0267(6) 0.0251(10) 0.0034(11) -0.0014(12) -0.0001(4)
C1 0.026(3) 0.021(3) 0.012(4) -0.004(3) 0.005(3) 0.001(2)
C2 0.014(3) 0.022(3) 0.011(4) 0.004(2) 0.003(2) -0.002(3)
C3 0.017(3) 0.022(3) 0.021(4) -0.003(3) 0.007(3) -0.007(2)
C4 0.024(3) 0.017(2) 0.025(4) -0.002(4) 0.008(4) 0.000(2)
C5 0.016(3) 0.016(3) 0.023(4) 0.002(3) 0.008(3) -0.001(2)
C6 0.030(4) 0.015(3) 0.020(4) -0.003(3) 0.005(3) 0.001(2)
C7 0.020(3) 0.014(3) 0.009(4) 0.002(2) 0.009(2) -0.002(2)
C8 0.016(3) 0.016(3) 0.019(4) -0.003(3) 0.011(3) -0.006(2)
C9 0.023(3) 0.023(3) 0.026(5) 0.003(3) 0.006(3) -0.007(2)
C10 0.026(3) 0.023(3) 0.015(3) 0.003(4) 0.001(5) -0.009(2)
C11 0.024(3) 0.014(3) 0.031(4) -0.006(3) 0.006(3) -0.003(3)
C12 0.024(3) 0.014(3) 0.021(4) 0.008(3) -0.001(3) 0.004(2)
C13 0.021(2) 0.026(3) 0.014(3) -0.002(5) 0.001(5) -0.0027(19)

loop_
_atom_type_symbol
_atom_type_description
_atom_type_scat_dispersion_real
_atom_type_scat_dispersion_imag
_atom_type_scat_source
C C 0.0181 0.0091 'International Tables Vol C Tables 4.2.6.8 and 6.1.1.4'
H H 0.0000 0.0000 'International Tables Vol C Tables 4.2.6.8 and 6.1.1.4'
Cl Cl 0.3639 0.7018 'International Tables Vol C Tables 4.2.6.8 and 6.1.1.4'
Br Br -0.6763 1.2805 'International Tables Vol C Tables 4.2.6.8 and 6.1.1.4'

loop_
_geom_angle_atom_site_label_1
_geom_angle_atom_site_label_2
_geom_angle_atom_site_label_3
_geom_angle
C2 C1 Cl1 110.5(5)
C3 C2 C7 118.5(6)
C3 C2 C1 116.2(5)
C7 C2 C1 125.3(5)
C2 C3 C4 124.1(6)
C5 C4 C3 118.1(5)
C4 C5 C8 119.0(6)
C4 C5 C6 131.3(5)
C8 C5 C6 109.7(5)
C5 C6 C13 105.0(5)
C8 C7 C2 116.4(5)
C8 C7 C12 113.0(6)
C2 C7 C12 130.6(5)
C7 C8 C9 125.7(6)
C7 C8 C5 123.9(6)
C9 C8 C5 110.4(6)
C10 C9 C8 118.4(6)
C10 C9 C13 131.4(6)
C8 C9 C13 110.2(6)
C9 C10 C11 118.6(7)
C12 C11 C10 123.0(6)
C11 C12 C7 121.3(6)
C11 C12 Br1 114.3(4)
C7 C12 Br1 124.4(5)
C9 C13 C6 104.6(6)

loop_
_geom_bond_atom_site_label_1
_geom_bond_atom_site_label_2
_geom_bond_distance
Br1 C12 1.912(6)
Cl1 C1 1.809(7)
C1 C2 1.508(9)
C2 C3 1.374(8)
C2 C7 1.431(8)
C3 C4 1.424(9)
C4 C5 1.352(10)
C5 C8 1.421(8)
C5 C6 1.506(9)
C6 C13 1.548(9)
C7 C8 1.403(9)
C7 C12 1.438(8)
C8 C9 1.404(9)
C9 C10 1.368(8)
C9 C13 1.512(8)
C10 C11 1.392(9)
C11 C12 1.368(9)
